data_4344196
loop_
_publ_author_name
'Brencic, J.V.'
'Cotton, F.A.'

_publ_section_title
;
 Stoichiometric and structural characterization of the compound (N H4)5
 Mo2 Cl9 * H2 O
;
_journal_name_full 'Inorganic Chemistry'
_journal_page_first 346
_journal_page_last 351
_journal_volume 9
_journal_year 1970
_chemical_formula_sum 'Cl9 H22 Mo2 N5 O'
_chemical_name_systematic '(N H4)5 (Mo2 Cl9) H2 O'
_space_group_IT_number 36
_symmetry_space_group_name_Hall 'C 2c -2'
_symmetry_space_group_name_H-M 'C m c 21'
_cell_angle_alpha 90
_cell_angle_beta 90
_cell_angle_gamma 90
_cell_formula_units_Z 4
_cell_length_a 10.528
_cell_length_b 13.219
_cell_length_c 13.129
_cell_volume 1827.158
_citation_journal_id_ASTM INOCAJ
_cod_data_source_file Brencic_INOCAJ_1970_635.cif
_cod_data_source_block H22Cl9Mo2N5O1
_cod_original_formula_sum 'H22 Cl9 Mo2 N5 O1'
_cod_database_code 4344196

loop_
_symmetry_equiv_pos_as_xyz
x,y,z
-x,-y,z+1/2
-x,y,z
x,-y,z+1/2
x+1/2,y+1/2,z
-x+1/2,-y+1/2,z+1/2
-x+1/2,y+1/2,z
x+1/2,-y+1/2,z+1/2

loop_
_atom_site_label
_atom_site_type_symbol
_atom_site_fract_x
_atom_site_fract_y
_atom_site_fract_z
_atom_site_occupancy
_atom_site_U_iso_or_equiv
_atom_site_attached_hydrogens
Cl5 Cl-1 0.2292 0.2099 0.1636 1 0.0 0
Cl6 Cl-1 0 0.0762 0.2821 1 0.0 0
Mo2 Mo+2 0 0.18298 0.12652 1 0.0 0
Mo1 Mo+2 0 0.07976 0 1 0.0 0
Cl3 Cl-1 0 0.1894 0.8529 1 0.0 0
N1 N-3 0 0.6309 0.1081 1 0.0 4
N2 N-3 0.2514 0.4508 0.2181 1 0.0 4
Cl1 Cl-1 0 0.9055 0.0712 1 0.0 0
O1 O-2 0 0.5518 0.3032 1 0.0 2
Cl4 Cl-1 0 0.3562 0.0521 1 0.0 0
N3 N-3 0.2274 0.1957 0.4222 1 0.0 4
Cl7 Cl-1 0 0.3448 0.3414 1 0.0 0
Cl2 Cl-1 0.2279 0.0496 0.9687 1 0.0 0
